data_9009460
loop_
_publ_author_name
'Moore, P. B.'
'Araki, T.'
'Kampf, A. R.'

_publ_section_title
;
 Nomenclature of the phosphoferrite structure type:
 refinements of landesite and kryzhanovskite
;
_journal_name_full 'Mineralogical Magazine'
_journal_page_first 789
_journal_page_last 795
_journal_paper_doi 10.1180/minmag.1980.043.330.14
_journal_volume 43
_journal_year 1980
_chemical_compound_source 'co-type sample from Ak-Kezen pegmatite, Belogorskii, Eastern Kazakhstan'
_chemical_formula_sum 'Fe2 H6 Mn O11 P2'
_chemical_name_mineral Kryzhanovskite
_space_group_IT_number 60
_symmetry_space_group_name_Hall '-P 2ac 2b'
_symmetry_space_group_name_H-M 'P b n a'
_cell_angle_alpha 90
_cell_angle_beta 90
_cell_angle_gamma 90
_cell_formula_units_Z 4
_cell_length_a 9.450
_cell_length_b 10.013
_cell_length_c 8.179
_cell_volume 773.920
_database_code_amcsd 0014473
_exptl_crystal_density_diffrn 3.524
_cod_original_formula_sum 'Mn Fe2 P2 O11 H6'
_cod_database_code 9009460

loop_
_space_group_symop_operation_xyz
x,y,z
-x,1/2+y,z
x,1/2-y,-z
1/2+x,y,1/2-z
1/2-x,-y,1/2+z
1/2+x,1/2-y,1/2+z
1/2-x,1/2+y,1/2-z
-x,-y,-z

loop_
_atom_site_aniso_label
_atom_site_aniso_U_11
_atom_site_aniso_U_22
_atom_site_aniso_U_33
_atom_site_aniso_U_12
_atom_site_aniso_U_13
_atom_site_aniso_U_23
Mn2+M2 0.01896 0.01575 0.01840 -0.00772 -0.00258 -0.00195
Fe3+M2 0.01896 0.01575 0.01840 -0.00772 -0.00258 -0.00195
Fe3+M1 0.00905 0.01773 0.01722 -0.00187 -0.00172 -0.00199
P 0.00493 0.00620 0.01254 -0.00024 0.00043 0.00058
O1 0.01131 0.00645 0.01993 -0.00139 -0.00078 -0.00083
O2 0.00661 0.01041 0.01983 -0.00144 0.00345 0.00448
O3 0.00520 0.01453 0.02172 0.00307 0.00192 0.00465
O4 0.01045 0.01813 0.01501 -0.00369 -0.00078 -0.00606
Wat1 0.03289 0.00996 0.02084 0.00000 0.00000 0.00054
Wat2 0.00665 0.01234 0.02901 -0.00254 -0.00168 0.00618

loop_
_atom_site_label
_atom_site_fract_x
_atom_site_fract_y
_atom_site_fract_z
_atom_site_occupancy
_atom_site_U_iso_or_equiv
_atom_site_type_symbol
_atom_site_attached_hydrogens
Mn2+M2 0.05105 0.11205 0.63602 0.50000 0.01773 Mn 0
Fe3+M2 0.05105 0.11205 0.63602 0.50000 0.01773 Fe 0
Fe3+M1 0.00000 0.00000 0.00000 1.00000 0.01469 Fe 0
P 0.20931 0.10344 0.28853 1.00000 0.00785 P 0
O1 0.21310 0.25410 0.32910 1.00000 0.01254 O 0
O2 0.11190 0.03200 0.41280 1.00000 0.01229 O 0
O3 0.36140 0.04460 0.30330 1.00000 0.01381 O 0
O4 0.15730 0.08400 0.11480 1.00000 0.01456 O 0
Wat1 -0.06720 0.25000 0.50000 1.00000 0.02128 O 2
Wat2 -0.03030 0.33890 0.13580 1.00000 0.01596 O 2

loop_
_cod_changelog_entry_id
_cod_changelog_entry_author
_cod_changelog_entry_date
_cod_changelog_entry_text
1
;cod-tools version 3.8.0
Id: cif_guess_AMCSD_atom_types 9574 2023-05-10 09:00:05Z saulius
;
2023-05-10T18:51:46+03:00
;Derived atom types and hydrogen counts
from atom names that follow the AMCSD naming convention
(Wat == water, O-H == hydroxyl).
;

loop_
_cod_related_entry_id
_cod_related_entry_database
_cod_related_entry_code
1 AMCSD 0014473
